data_4122067
loop_
_publ_author_name
'Letko, Christopher S.'
'Panetier, Julien A.'
'Head-Gordon, Martin'
'Tilley, T. Don'

_publ_section_title
;
 Mechanism of the electrocatalytic reduction of protons with
 diaryldithiolene cobalt complexes.
;
_journal_issue 26
_journal_name_full 'Journal of the American Chemical Society'
_journal_page_first 9364
_journal_page_last 9376
_journal_paper_doi 10.1021/ja5019755
_journal_volume 136
_journal_year 2014
_chemical_formula_moiety '2(C14 H8 Br2 Co0.5 S2), C4 H8 O, 0.5(C4 O), C16 H36 N'
_chemical_formula_sum 'C50 H60 Br4 Co N O1.5 S4'
_chemical_formula_weight 1205.80
_chemical_name_systematic
;
 ? 
;
_space_group_crystal_system triclinic
_space_group_IT_number 2
_space_group_name_Hall '-P 1'
_space_group_name_H-M_alt 'P -1'
_symmetry_space_group_name_Hall '-P 1'
_symmetry_space_group_name_H-M 'P -1'
_atom_sites_solution_hydrogens geom
_atom_sites_solution_primary direct
_atom_sites_solution_secondary difmap
_audit_creation_date 2013-08-11
_audit_creation_method
;
  Olex2 1.2
  (compiled Apr 23 2013 17:59:47, GUI svn.r4466)
;
_cell_angle_alpha 112.136(3)
_cell_angle_beta 103.601(3)
_cell_angle_gamma 93.658(3)
_cell_formula_units_Z 2
_cell_length_a 8.9456(5)
_cell_length_b 17.3494(11)
_cell_length_c 18.6580(12)
_cell_measurement_reflns_used 9264
_cell_measurement_temperature 100(2)
_cell_measurement_theta_max 25.4329
_cell_measurement_theta_min 2.3767
_cell_volume 2569.4(3)
_computing_cell_refinement 'Bruker APEX2 v. 2009.1'
_computing_data_collection 'Bruker APEX2 v. 2009.1'
_computing_data_reduction 'Bruker APEX2 v. 2009.1'
_computing_molecular_graphics WINGX
_computing_publication_material OLEX2
_computing_structure_refinement 'SHELXL-97 (Sheldrick, 2008)'
_computing_structure_solution 'SHELXS-97 (Sheldrick, 2008)'
_diffrn_ambient_temperature 100(2)
_diffrn_detector_area_resol_mean 8.366
_diffrn_measured_fraction_theta_full 0.994
_diffrn_measured_fraction_theta_max 0.994
_diffrn_measurement_device_type 'Bruker APEX-II CCD'
_diffrn_measurement_method '\f and \w scans'
_diffrn_radiation_monochromator graphite
_diffrn_radiation_type MoK\a
_diffrn_radiation_wavelength 0.71073
_diffrn_reflns_av_R_equivalents 0.0440
_diffrn_reflns_av_unetI/netI 0.0280
_diffrn_reflns_limit_h_max 10
_diffrn_reflns_limit_h_min -10
_diffrn_reflns_limit_k_max 20
_diffrn_reflns_limit_k_min -20
_diffrn_reflns_limit_l_max 22
_diffrn_reflns_limit_l_min -22
_diffrn_reflns_number 101411
_diffrn_reflns_theta_full 25.49
_diffrn_reflns_theta_max 25.49
_diffrn_reflns_theta_min 2.11
_diffrn_source 'fine-focus sealed tube'
_exptl_absorpt_coefficient_mu 3.644
_exptl_absorpt_correction_T_max 0.7120
_exptl_absorpt_correction_T_min 0.1380
_exptl_absorpt_correction_type multi-scan
_exptl_absorpt_process_details SADABS
_exptl_crystal_colour red
_exptl_crystal_density_diffrn 1.559
_exptl_crystal_density_method 'not measured'
_exptl_crystal_description plate
_exptl_crystal_F_000 1220
_exptl_crystal_size_max 0.9
_exptl_crystal_size_mid 0.19
_exptl_crystal_size_min 0.1
_refine_diff_density_max 1.941
_refine_diff_density_min -1.048
_refine_diff_density_rms 0.088
_refine_ls_extinction_method none
_refine_ls_goodness_of_fit_ref 1.072
_refine_ls_hydrogen_treatment constr
_refine_ls_matrix_type full
_refine_ls_number_parameters 560
_refine_ls_number_reflns 9476
_refine_ls_number_restraints 0
_refine_ls_restrained_S_all 1.072
_refine_ls_R_factor_all 0.0450
_refine_ls_R_factor_gt 0.0345
_refine_ls_shift/su_max 0.002
_refine_ls_shift/su_mean 0.000
_refine_ls_structure_factor_coef Fsqd
_refine_ls_weighting_details 'calc w=1/[\s^2^(Fo^2^)+(0.0314P)^2^+5.4099P] where P=(Fo^2^+2Fc^2^)/3'
_refine_ls_weighting_scheme calc
_refine_ls_wR_factor_gt 0.0771
_refine_ls_wR_factor_ref 0.0819
_reflns_number_gt 7995
_reflns_number_total 9476
_reflns_threshold_expression >2sigma(I)
_cod_data_source_file ja5019755_si_002.cif
_cod_data_source_block NBu4[1Br]
_cod_depositor_comments 'Adding full bibliography for 4122065--4122071.cif.'
_cod_original_formula_sum 'C50 H60 Br4 Co N O1.50 S4'
_cod_database_code 4122067
_olex2_refinement_description
;
1. Fixed Uiso
 At 1.2 times of:
  All C(H) groups, All C(H,H) groups
 At 1.5 times of:
  All C(H,H,H) groups
2. Uiso/Uaniso restraints and constraints
Uanis(C5S) = Uanis(O2S) = Uanis(C7S) = Uanis(C8S) = Uanis(C6S)
3. Others
 Fixed Sof: O2S(0.5) C5S(0.5) C6S(0.5) C7S(0.5) C8S(0.5)
4.a Secondary CH2 refined with riding coordinates:
 C1S(H1SA,H1SB), C2S(H2SA,H2SB), C3S(H3SA,H3SB), C4S(H4SA,H4SB), C29(H29A,
 H29B), C30(H30A,H30B), C31(H31A,H31B), C33(H33A,H33B), C34(H34A,H34B),
 C35(H35A,H35B), C37(H37A,H37B), C38(H38A,H38B), C39(H39A,H39B), C41(H41A,H41B),
  C42(H42A,H42B), C43(H43A,H43B)
4.b Aromatic/amide H refined with riding coordinates:
 C6(H6), C7(H7), C9(H9), C10(H10), C12(H12), C13(H13), C15(H15), C16(H16),
 C18(H18), C19(H19), C21(H21), C22(H22), C24(H24), C25(H25), C27(H27), C28(H28)
4.c Idealised Me refined as rotating group:
 C32(H32A,H32B,H32C), C36(H36A,H36B,H36C), C40(H40A,H40B,H40C), C44(H44A,H44B,
 H44C)
;

loop_
_space_group_symop_id
_space_group_symop_operation_xyz
1 'x, y, z'
2 '-x, -y, -z'

loop_
_atom_site_label
_atom_site_type_symbol
_atom_site_fract_x
_atom_site_fract_y
_atom_site_fract_z
_atom_site_U_iso_or_equiv
_atom_site_adp_type
_atom_site_occupancy
_atom_site_symmetry_multiplicity
_atom_site_calc_flag
_atom_site_refinement_flags
_atom_site_disorder_group
Br1 Br 1.37423(4) 0.28413(2) 0.485094(19) 0.02289(9) Uani 1 1 d . .
Br2 Br 0.98161(5) 0.51319(2) 0.89092(2) 0.03410(10) Uani 1 1 d . .
Br3 Br 0.34203(4) 0.44383(2) 0.69300(2) 0.03411(10) Uani 1 1 d . .
Br4 Br 1.24400(4) 0.67813(2) 1.06910(2) 0.03198(10) Uani 1 1 d . .
Co1 Co 0.5000 0.0000 0.5000 0.01268(13) Uani 1 2 d S .
Co2 Co 0.5000 1.0000 1.0000 0.01903(14) Uani 1 2 d S .
S1 S 0.70175(9) 0.03414(5) 0.46857(4) 0.01446(16) Uani 1 1 d . .
S2 S 0.55116(9) 0.11938(5) 0.60001(4) 0.01484(16) Uani 1 1 d . .
S3 S 0.39531(10) 0.87111(5) 0.93449(5) 0.01975(18) Uani 1 1 d . .
S4 S 0.72042(10) 0.96427(5) 1.03582(5) 0.02179(18) Uani 1 1 d . .
O1S O 0.1180(3) 0.43301(17) 0.42977(17) 0.0390(7) Uani 1 1 d . .
O2S O 0.5863(9) 0.5235(4) 0.9640(4) 0.0316(8) Uani 0.50 1 d P 1
N1 N 0.3686(3) 0.04648(16) 0.24603(14) 0.0163(6) Uani 1 1 d . .
C1 C 0.7876(3) 0.13468(18) 0.53924(17) 0.0136(6) Uani 1 1 d . .
C1S C 0.0123(5) 0.4725(2) 0.3904(2) 0.0343(9) Uani 1 1 d . .
H1SA H -0.0314 0.5141 0.4296 0.041 Uiso 1 1 calc R .
H1SB H -0.0749 0.4299 0.3477 0.041 Uiso 1 1 calc R .
C2 C 0.7206(3) 0.17353(18) 0.59981(17) 0.0135(6) Uani 1 1 d . .
C2S C 0.1056(4) 0.5161(2) 0.3544(2) 0.0290(8) Uani 1 1 d . .
H2SA H 0.0642 0.5669 0.3519 0.035 Uiso 1 1 calc R .
H2SB H 0.1065 0.4775 0.2996 0.035 Uiso 1 1 calc R .
C3 C 0.5435(4) 0.8125(2) 0.94250(18) 0.0192(7) Uani 1 1 d . .
C3S C 0.2669(5) 0.5395(2) 0.4135(2) 0.0351(9) Uani 1 1 d . .
H3SA H 0.3492 0.5442 0.3872 0.042 Uiso 1 1 calc R .
H3SB H 0.2773 0.5934 0.4602 0.042 Uiso 1 1 calc R .
C4 C 0.6904(4) 0.85501(19) 0.99140(18) 0.0192(7) Uani 1 1 d . .
C4S C 0.2754(5) 0.4668(3) 0.4387(3) 0.0431(10) Uani 1 1 d . .
H4SA H 0.3237 0.4231 0.4042 0.052 Uiso 1 1 calc R .
H4SB H 0.3388 0.4864 0.4955 0.052 Uiso 1 1 calc R .
C5 C 0.9293(3) 0.17295(19) 0.52824(17) 0.0141(6) Uani 1 1 d . .
C5S C 0.4473(10) 0.4511(5) 0.9084(5) 0.0316(8) Uani 0.50 1 d P .
C6 C 1.0536(4) 0.1289(2) 0.51939(19) 0.0194(7) Uani 1 1 d . .
H6 H 1.0477 0.0753 0.5222 0.023 Uiso 1 1 calc R .
C6S C 0.4003(9) 0.4069(4) 0.9501(4) 0.0316(8) Uani 0.50 1 d P .
C7 C 1.1854(4) 0.1617(2) 0.50665(19) 0.0188(7) Uani 1 1 d . .
H7 H 1.2695 0.1312 0.5009 0.023 Uiso 1 1 calc R .
C7S C 0.4389(10) 0.4707(5) 0.9465(5) 0.0316(8) Uani 0.50 1 d P .
C8 C 1.1918(3) 0.2398(2) 0.50253(18) 0.0161(7) Uani 1 1 d . .
C8S C 0.5630(14) 0.5443(6) 0.9805(6) 0.0316(8) Uani 0.50 1 d P -1
C9 C 1.0718(4) 0.28509(19) 0.51046(18) 0.0180(7) Uani 1 1 d . .
H9 H 1.0781 0.3383 0.5068 0.022 Uiso 1 1 calc R .
C10 C 0.9407(4) 0.2515(2) 0.52395(18) 0.0175(7) Uani 1 1 d . .
H10 H 0.8577 0.2827 0.5303 0.021 Uiso 1 1 calc R .
C11 C 0.7844(3) 0.25639(19) 0.66797(17) 0.0140(6) Uani 1 1 d . .
C12 C 0.9437(4) 0.2785(2) 0.70900(18) 0.0176(7) Uani 1 1 d . .
H12 H 1.0125 0.2407 0.6913 0.021 Uiso 1 1 calc R .
C13 C 1.0026(4) 0.3546(2) 0.77501(19) 0.0213(7) Uani 1 1 d . .
H13 H 1.1108 0.3691 0.8026 0.026 Uiso 1 1 calc R .
C14 C 0.9017(4) 0.4090(2) 0.80006(18) 0.0210(7) Uani 1 1 d . .
C15 C 0.7439(4) 0.3894(2) 0.76137(18) 0.0196(7) Uani 1 1 d . .
H15 H 0.6760 0.4276 0.7796 0.023 Uiso 1 1 calc R .
C16 C 0.6863(4) 0.31311(19) 0.69546(18) 0.0161(7) Uani 1 1 d . .
H16 H 0.5778 0.2992 0.6685 0.019 Uiso 1 1 calc R .
C17 C 0.5014(4) 0.7214(2) 0.88866(18) 0.0179(7) Uani 1 1 d . .
C18 C 0.3551(4) 0.6758(2) 0.87387(19) 0.0202(7) Uani 1 1 d . .
H18 H 0.2859 0.7019 0.9036 0.024 Uiso 1 1 calc R .
C19 C 0.3086(4) 0.5936(2) 0.8169(2) 0.0230(7) Uani 1 1 d . .
H19 H 0.2086 0.5634 0.8076 0.028 Uiso 1 1 calc R .
C20 C 0.4090(4) 0.5558(2) 0.77393(19) 0.0205(7) Uani 1 1 d . .
C21 C 0.5554(4) 0.5978(2) 0.78758(19) 0.0222(7) Uani 1 1 d . .
H21 H 0.6243 0.5706 0.7582 0.027 Uiso 1 1 calc R .
C22 C 0.6011(4) 0.6802(2) 0.84473(18) 0.0195(7) Uani 1 1 d . .
H22 H 0.7022 0.7093 0.8543 0.023 Uiso 1 1 calc R .
C23 C 0.8244(4) 0.81376(19) 1.01168(17) 0.0189(7) Uani 1 1 d . .
C24 C 0.8040(4) 0.7440(2) 1.03097(18) 0.0207(7) Uani 1 1 d . .
H24 H 0.7034 0.7236 1.0317 0.025 Uiso 1 1 calc R .
C25 C 0.9279(4) 0.7041(2) 1.04898(18) 0.0214(7) Uani 1 1 d . .
H25 H 0.9130 0.6572 1.0627 0.026 Uiso 1 1 calc R .
C26 C 1.0735(4) 0.7333(2) 1.04674(18) 0.0210(7) Uani 1 1 d . .
C27 C 1.0980(4) 0.8027(2) 1.02851(18) 0.0213(7) Uani 1 1 d . .
H27 H 1.1984 0.8221 1.0269 0.026 Uiso 1 1 calc R .
C28 C 0.9744(4) 0.8434(2) 1.01276(18) 0.0203(7) Uani 1 1 d . .
H28 H 0.9916 0.8924 1.0025 0.024 Uiso 1 1 calc R .
C29 C 0.5110(4) 0.1120(2) 0.30242(17) 0.0167(7) Uani 1 1 d . .
H29A H 0.5772 0.0871 0.3355 0.020 Uiso 1 1 calc R .
H29B H 0.4760 0.1605 0.3395 0.020 Uiso 1 1 calc R .
C30 C 0.6099(4) 0.1446(2) 0.2601(2) 0.0241(8) Uani 1 1 d . .
H30A H 0.6567 0.0980 0.2283 0.029 Uiso 1 1 calc R .
H30B H 0.5426 0.1643 0.2225 0.029 Uiso 1 1 calc R .
C31 C 0.7392(4) 0.2169(2) 0.3208(2) 0.0335(9) Uani 1 1 d . .
H31A H 0.7942 0.1998 0.3636 0.040 Uiso 1 1 calc R .
H31B H 0.8156 0.2268 0.2932 0.040 Uiso 1 1 calc R .
C32 C 0.6833(5) 0.2985(3) 0.3596(2) 0.0414(10) Uani 1 1 d . .
H32A H 0.6289 0.3163 0.3179 0.062 Uiso 1 1 calc R .
H32B H 0.7729 0.3421 0.3967 0.062 Uiso 1 1 calc R .
H32C H 0.6117 0.2903 0.3896 0.062 Uiso 1 1 calc R .
C33 C 0.4164(4) -0.0306(2) 0.18865(18) 0.0207(7) Uani 1 1 d . .
H33A H 0.3212 -0.0683 0.1480 0.025 Uiso 1 1 calc R .
H33B H 0.4804 -0.0118 0.1597 0.025 Uiso 1 1 calc R .
C34 C 0.5081(4) -0.0806(2) 0.22968(19) 0.0222(7) Uani 1 1 d . .
H34A H 0.4371 -0.1108 0.2477 0.027 Uiso 1 1 calc R .
H34B H 0.5901 -0.0412 0.2780 0.027 Uiso 1 1 calc R .
C35 C 0.5839(4) -0.1446(2) 0.1739(2) 0.0231(7) Uani 1 1 d . .
H35A H 0.5062 -0.1769 0.1211 0.028 Uiso 1 1 calc R .
H35B H 0.6707 -0.1144 0.1649 0.028 Uiso 1 1 calc R .
C36 C 0.6458(4) -0.2048(2) 0.2105(2) 0.0274(8) Uani 1 1 d . .
H36A H 0.7029 -0.2418 0.1767 0.041 Uiso 1 1 calc R .
H36B H 0.5583 -0.2391 0.2138 0.041 Uiso 1 1 calc R .
H36C H 0.7160 -0.1725 0.2647 0.041 Uiso 1 1 calc R .
C37 C 0.2854(4) 0.0226(2) 0.29872(18) 0.0172(7) Uani 1 1 d . .
H37A H 0.2463 0.0728 0.3305 0.021 Uiso 1 1 calc R .
H37B H 0.3628 0.0083 0.3373 0.021 Uiso 1 1 calc R .
C38 C 0.1493(4) -0.0507(2) 0.2549(2) 0.0237(7) Uani 1 1 d . .
H38A H 0.1887 -0.1048 0.2448 0.028 Uiso 1 1 calc R .
H38B H 0.0950 -0.0506 0.2022 0.028 Uiso 1 1 calc R .
C39 C 0.0348(4) -0.0429(2) 0.3058(2) 0.0273(8) Uani 1 1 d . .
H39A H -0.0357 -0.0976 0.2848 0.033 Uiso 1 1 calc R .
H39B H 0.0940 -0.0302 0.3620 0.033 Uiso 1 1 calc R .
C40 C -0.0625(4) 0.0256(2) 0.3052(2) 0.0316(9) Uani 1 1 d . .
H40A H -0.1200 0.0139 0.2496 0.047 Uiso 1 1 calc R .
H40B H 0.0062 0.0805 0.3290 0.047 Uiso 1 1 calc R .
H40C H -0.1365 0.0265 0.3367 0.047 Uiso 1 1 calc R .
C41 C 0.2610(4) 0.0827(2) 0.19501(18) 0.0210(7) Uani 1 1 d . .
H41A H 0.1615 0.0425 0.1663 0.025 Uiso 1 1 calc R .
H41B H 0.3095 0.0869 0.1538 0.025 Uiso 1 1 calc R .
C42 C 0.2245(4) 0.1692(2) 0.24180(19) 0.0209(7) Uani 1 1 d . .
H42A H 0.2069 0.1710 0.2928 0.025 Uiso 1 1 calc R .
H42B H 0.3149 0.2132 0.2555 0.025 Uiso 1 1 calc R .
C43 C 0.0814(4) 0.1875(2) 0.1931(2) 0.0274(8) Uani 1 1 d . .
H43A H -0.0111 0.1477 0.1855 0.033 Uiso 1 1 calc R .
H43B H 0.0936 0.1779 0.1392 0.033 Uiso 1 1 calc R .
C44 C 0.0538(4) 0.2773(2) 0.2331(2) 0.0321(9) Uani 1 1 d . .
H44A H -0.0442 0.2847 0.2016 0.048 Uiso 1 1 calc R .
H44B H 0.1403 0.3169 0.2359 0.048 Uiso 1 1 calc R .
H44C H 0.0474 0.2882 0.2878 0.048 Uiso 1 1 calc R .

loop_
_atom_site_aniso_label
_atom_site_aniso_U_11
_atom_site_aniso_U_22
_atom_site_aniso_U_33
_atom_site_aniso_U_23
_atom_site_aniso_U_13
_atom_site_aniso_U_12
Br1 0.01981(18) 0.02458(19) 0.02309(17) 0.00728(14) 0.00973(14) -0.00349(14)
Br2 0.0372(2) 0.0256(2) 0.02347(18) -0.00658(15) 0.01163(16) -0.01133(16)
Br3 0.0258(2) 0.01919(19) 0.0369(2) -0.00687(16) 0.00271(16) 0.00251(15)
Br4 0.0256(2) 0.0311(2) 0.0346(2) 0.01553(17) -0.00223(15) -0.00100(16)
Co1 0.0116(3) 0.0114(3) 0.0139(3) 0.0042(2) 0.0036(2) -0.0001(2)
Co2 0.0333(4) 0.0113(3) 0.0155(3) 0.0049(2) 0.0130(3) 0.0041(3)
S1 0.0145(4) 0.0116(4) 0.0156(4) 0.0033(3) 0.0054(3) 0.0000(3)
S2 0.0146(4) 0.0131(4) 0.0150(4) 0.0034(3) 0.0053(3) -0.0001(3)
S3 0.0298(5) 0.0135(4) 0.0175(4) 0.0049(3) 0.0115(3) 0.0043(3)
S4 0.0331(5) 0.0121(4) 0.0182(4) 0.0032(3) 0.0092(4) 0.0008(3)
O1S 0.0431(17) 0.0441(17) 0.0464(16) 0.0308(14) 0.0203(13) 0.0121(13)
O2S 0.044(2) 0.015(2) 0.027(2) -0.0060(18) 0.0190(17) 0.0051(15)
N1 0.0167(14) 0.0201(14) 0.0104(12) 0.0040(11) 0.0049(11) 0.0012(11)
C1 0.0150(16) 0.0111(15) 0.0134(15) 0.0056(13) 0.0008(12) 0.0018(12)
C1S 0.039(2) 0.035(2) 0.042(2) 0.0237(19) 0.0208(19) 0.0133(18)
C2 0.0130(16) 0.0117(15) 0.0146(15) 0.0061(13) 0.0009(12) 0.0011(12)
C2S 0.039(2) 0.0217(19) 0.0305(19) 0.0136(16) 0.0121(17) 0.0051(16)
C3 0.0316(19) 0.0159(17) 0.0152(15) 0.0064(13) 0.0149(14) 0.0053(14)
C3S 0.039(2) 0.026(2) 0.038(2) 0.0120(18) 0.0103(18) 0.0013(17)
C4 0.0314(19) 0.0119(16) 0.0149(15) 0.0030(13) 0.0122(14) 0.0014(14)
C4S 0.039(2) 0.044(3) 0.051(3) 0.025(2) 0.010(2) 0.008(2)
C5 0.0130(16) 0.0153(16) 0.0109(14) 0.0028(12) 0.0021(12) 0.0008(13)
C5S 0.044(2) 0.015(2) 0.027(2) -0.0060(18) 0.0190(17) 0.0051(15)
C6 0.0183(17) 0.0123(16) 0.0260(17) 0.0078(14) 0.0040(14) 0.0010(13)
C6S 0.044(2) 0.015(2) 0.027(2) -0.0060(18) 0.0190(17) 0.0051(15)
C7 0.0130(16) 0.0199(17) 0.0211(16) 0.0059(14) 0.0043(13) 0.0038(13)
C7S 0.044(2) 0.015(2) 0.027(2) -0.0060(18) 0.0190(17) 0.0051(15)
C8 0.0132(16) 0.0190(17) 0.0139(15) 0.0048(13) 0.0039(12) -0.0017(13)
C8S 0.044(2) 0.015(2) 0.027(2) -0.0060(18) 0.0190(17) 0.0051(15)
C9 0.0232(18) 0.0111(16) 0.0178(16) 0.0049(13) 0.0048(13) 0.0002(13)
C10 0.0188(17) 0.0163(17) 0.0179(16) 0.0062(13) 0.0069(13) 0.0047(13)
C11 0.0163(16) 0.0158(16) 0.0117(14) 0.0077(13) 0.0043(12) -0.0010(13)
C12 0.0189(17) 0.0187(17) 0.0163(15) 0.0072(14) 0.0068(13) 0.0029(13)
C13 0.0173(17) 0.0269(19) 0.0170(16) 0.0084(15) 0.0025(13) -0.0032(14)
C14 0.0245(19) 0.0194(18) 0.0151(16) 0.0029(14) 0.0071(14) -0.0043(14)
C15 0.0259(19) 0.0165(17) 0.0182(16) 0.0056(14) 0.0113(14) 0.0066(14)
C16 0.0149(16) 0.0185(17) 0.0163(15) 0.0089(14) 0.0037(13) 0.0033(13)
C17 0.0249(18) 0.0164(17) 0.0147(15) 0.0070(13) 0.0080(13) 0.0055(14)
C18 0.0224(18) 0.0192(18) 0.0209(17) 0.0071(14) 0.0102(14) 0.0076(14)
C19 0.0190(18) 0.0175(18) 0.0282(18) 0.0060(15) 0.0050(15) 0.0010(14)
C20 0.0210(18) 0.0123(16) 0.0207(16) 0.0018(14) 0.0007(14) 0.0019(13)
C21 0.0246(19) 0.0211(18) 0.0205(17) 0.0052(15) 0.0098(14) 0.0080(15)
C22 0.0207(18) 0.0188(17) 0.0179(16) 0.0057(14) 0.0076(14) -0.0008(14)
C23 0.0298(19) 0.0134(16) 0.0093(14) -0.0004(13) 0.0069(13) 0.0011(14)
C24 0.0285(19) 0.0168(17) 0.0141(15) 0.0035(13) 0.0072(14) -0.0028(14)
C25 0.030(2) 0.0174(17) 0.0162(16) 0.0072(14) 0.0060(14) -0.0002(14)
C26 0.0247(18) 0.0196(18) 0.0121(15) 0.0018(13) 0.0013(13) 0.0024(14)
C27 0.0265(19) 0.0187(17) 0.0120(15) 0.0017(13) 0.0032(13) -0.0059(14)
C28 0.032(2) 0.0146(17) 0.0102(15) 0.0006(13) 0.0068(14) -0.0040(14)
C29 0.0168(17) 0.0213(17) 0.0099(14) 0.0050(13) 0.0025(12) 0.0008(13)
C30 0.0215(18) 0.033(2) 0.0203(17) 0.0116(15) 0.0102(14) 0.0024(15)
C31 0.023(2) 0.045(2) 0.029(2) 0.0131(18) 0.0082(16) -0.0082(17)
C32 0.043(3) 0.034(2) 0.040(2) 0.0135(19) 0.0075(19) -0.0147(19)
C33 0.0245(18) 0.0216(18) 0.0144(15) 0.0039(14) 0.0085(14) 0.0035(14)
C34 0.0239(18) 0.0264(19) 0.0180(16) 0.0080(15) 0.0104(14) 0.0052(15)
C35 0.0255(19) 0.0213(18) 0.0202(17) 0.0029(14) 0.0119(14) 0.0033(15)
C36 0.029(2) 0.0235(19) 0.0295(19) 0.0071(16) 0.0141(16) 0.0064(16)
C37 0.0201(17) 0.0188(17) 0.0139(15) 0.0061(13) 0.0078(13) 0.0029(13)
C38 0.0225(18) 0.0213(18) 0.0261(18) 0.0074(15) 0.0085(15) 0.0022(14)
C39 0.0237(19) 0.031(2) 0.0277(18) 0.0136(16) 0.0070(15) -0.0027(15)
C40 0.0176(19) 0.045(2) 0.032(2) 0.0140(18) 0.0093(16) 0.0048(17)
C41 0.0222(18) 0.0275(19) 0.0116(15) 0.0089(14) 0.0006(13) 0.0010(14)
C42 0.0219(18) 0.0226(18) 0.0174(16) 0.0077(14) 0.0052(14) 0.0023(14)
C43 0.026(2) 0.029(2) 0.0267(19) 0.0129(16) 0.0033(15) 0.0042(16)
C44 0.027(2) 0.034(2) 0.044(2) 0.0207(19) 0.0154(17) 0.0105(17)

loop_
_atom_type_symbol
_atom_type_description
_atom_type_scat_dispersion_real
_atom_type_scat_dispersion_imag
_atom_type_scat_source
C C 0.0033 0.0016 'International Tables Vol C Tables 4.2.6.8 and 6.1.1.4'
H H 0.0000 0.0000 'International Tables Vol C Tables 4.2.6.8 and 6.1.1.4'
N N 0.0061 0.0033 'International Tables Vol C Tables 4.2.6.8 and 6.1.1.4'
S S 0.1246 0.1234 'International Tables Vol C Tables 4.2.6.8 and 6.1.1.4'
Co Co 0.3494 0.9721 'International Tables Vol C Tables 4.2.6.8 and 6.1.1.4'
Br Br -0.2901 2.4595 'International Tables Vol C Tables 4.2.6.8 and 6.1.1.4'
O O 0.0106 0.0060 'International Tables Vol C Tables 4.2.6.8 and 6.1.1.4'

loop_
_geom_angle_atom_site_label_1
_geom_angle_atom_site_label_2
_geom_angle_atom_site_label_3
_geom_angle
_geom_angle_site_symmetry_1
_geom_angle_site_symmetry_3
S1 Co1 S1 180.0 . 2_656
S2 Co1 S1 89.81(3) 2_656 2_656
S2 Co1 S1 90.19(3) . 2_656
S2 Co1 S1 89.81(3) . .
S2 Co1 S1 90.19(3) 2_656 .
S2 Co1 S2 180.0 2_656 .
S3 Co2 S3 179.998(1) . 2_677
S3 Co2 S4 90.53(3) . .
S3 Co2 S4 89.47(3) 2_677 .
S3 Co2 S4 89.47(3) . 2_677
S3 Co2 S4 90.53(3) 2_677 2_677
S4 Co2 S4 180.00(5) 2_677 .
C1 S1 Co1 106.55(11) . .
C2 S2 Co1 107.03(11) . .
C3 S3 Co2 106.57(12) . .
C4 S4 Co2 106.15(12) . .
C1S O1S C4S 109.3(3) . .
C5S O2S C6S 127.7(6) . 2_667
C5S O2S C7S 97.1(6) . 2_667
C6S O2S C7S 41.6(4) 2_667 2_667
C7S O2S C5S 26.2(3) . .
C7S O2S C6S 101.9(5) . 2_667
C7S O2S C7S 72.5(6) . 2_667
C29 N1 C33 110.8(2) . .
C29 N1 C37 106.7(2) . .
C29 N1 C41 110.6(2) . .
C37 N1 C33 110.9(2) . .
C37 N1 C41 110.2(2) . .
C41 N1 C33 107.6(2) . .
C2 C1 S1 118.8(2) . .
C2 C1 C5 125.0(3) . .
C5 C1 S1 116.3(2) . .
O1S C1S H1SA 110.5 . .
O1S C1S H1SB 110.5 . .
O1S C1S C2S 106.3(3) . .
H1SA C1S H1SB 108.7 . .
C2S C1S H1SA 110.5 . .
C2S C1S H1SB 110.5 . .
C1 C2 S2 117.8(2) . .
C1 C2 C11 125.8(3) . .
C11 C2 S2 116.3(2) . .
C1S C2S H2SA 111.4 . .
C1S C2S H2SB 111.4 . .
C1S C2S C3S 102.0(3) . .
H2SA C2S H2SB 109.2 . .
C3S C2S H2SA 111.4 . .
C3S C2S H2SB 111.4 . .
C4 C3 S3 118.1(2) . .
C4 C3 C17 126.3(3) . .
C17 C3 S3 115.3(2) . .
C2S C3S H3SA 111.2 . .
C2S C3S H3SB 111.2 . .
H3SA C3S H3SB 109.1 . .
C4S C3S C2S 102.7(3) . .
C4S C3S H3SA 111.2 . .
C4S C3S H3SB 111.2 . .
C3 C4 S4 118.5(3) . .
C3 C4 C23 124.6(3) . .
C23 C4 S4 116.8(2) . .
O1S C4S C3S 106.9(3) . .
O1S C4S H4SA 110.3 . .
O1S C4S H4SB 110.3 . .
C3S C4S H4SA 110.3 . .
C3S C4S H4SB 110.3 . .
H4SA C4S H4SB 108.6 . .
C6 C5 C1 120.0(3) . .
C10 C5 C1 121.8(3) . .
C10 C5 C6 118.2(3) . .
O2S C5S C8S 15.4(4) . .
C6S C5S O2S 111.1(7) . .
C6S C5S C8S 106.3(7) . .
C7S C5S O2S 68.5(11) . .
C7S C5S C6S 57.1(10) . .
C7S C5S C8S 56.3(10) . .
C5 C6 H6 119.3 . .
C7 C6 C5 121.5(3) . .
C7 C6 H6 119.3 . .
C5S C6S O2S 104.7(6) . 2_667
C7S C6S O2S 75.2(6) . 2_667
C7S C6S C5S 29.6(4) . .
C7S C6S C8S 77.5(8) . 2_667
C8S C6S O2S 12.2(7) 2_667 2_667
C8S C6S C5S 105.7(9) 2_667 .
C6 C7 H7 120.8 . .
C8 C7 C6 118.5(3) . .
C8 C7 H7 120.8 . .
O2S C7S O2S 107.5(6) . 2_667
O2S C7S C7S 60.0(5) . 2_667
O2S C7S C7S 47.5(5) 2_667 2_667
O2S C7S C8S 107.6(9) . 2_667
O2S C7S C8S 18.7(4) . .
C5S C7S O2S 155.9(12) . 2_667
C5S C7S O2S 85.3(11) . .
C5S C7S C6S 93.3(11) . .
C5S C7S C7S 140.0(15) . 2_667
C5S C7S C8S 100.6(12) . .
C5S C7S C8S 141.9(14) . 2_667
C6S C7S O2S 63.2(5) . 2_667
C6S C7S O2S 135.8(9) . .
C6S C7S C7S 98.3(8) . 2_667
C6S C7S C8S 143.8(9) . .
C6S C7S C8S 52.2(6) . 2_667
C8S C7S O2S 96.5(6) . 2_667
C8S C7S O2S 15.2(4) 2_667 2_667
C8S C7S C7S 50.0(6) 2_667 2_667
C8S C7S C7S 50.9(6) . 2_667
C8S C7S C8S 101.0(8) . 2_667
C7 C8 Br1 118.0(2) . .
C9 C8 Br1 120.0(2) . .
C9 C8 C7 122.0(3) . .
C6S C8S C5S 146.2(10) 2_667 .
C6S C8S C7S 50.3(6) 2_667 2_667
C6S C8S C7S 123.4(10) 2_667 .
C7S C8S C5S 98.7(8) 2_667 .
C7S C8S C5S 23.0(4) . .
C7S C8S C7S 79.0(8) . 2_667
C8 C9 H9 120.7 . .
C8 C9 C10 118.7(3) . .
C10 C9 H9 120.7 . .
C5 C10 H10 119.4 . .
C9 C10 C5 121.1(3) . .
C9 C10 H10 119.4 . .
C12 C11 C2 121.0(3) . .
C16 C11 C2 120.8(3) . .
C16 C11 C12 118.1(3) . .
C11 C12 H12 119.5 . .
C13 C12 C11 121.1(3) . .
C13 C12 H12 119.5 . .
C12 C13 H13 120.5 . .
C14 C13 C12 119.0(3) . .
C14 C13 H13 120.5 . .
C13 C14 Br2 119.1(2) . .
C13 C14 C15 121.7(3) . .
C15 C14 Br2 119.1(3) . .
C14 C15 H15 120.6 . .
C14 C15 C16 118.9(3) . .
C16 C15 H15 120.6 . .
C11 C16 H16 119.4 . .
C15 C16 C11 121.3(3) . .
C15 C16 H16 119.4 . .
C18 C17 C3 121.2(3) . .
C18 C17 C22 117.5(3) . .
C22 C17 C3 121.0(3) . .
C17 C18 H18 119.3 . .
C19 C18 C17 121.4(3) . .
C19 C18 H18 119.3 . .
C18 C19 H19 120.4 . .
C20 C19 C18 119.2(3) . .
C20 C19 H19 120.4 . .
C19 C20 Br3 119.1(2) . .
C21 C20 Br3 119.5(2) . .
C21 C20 C19 121.3(3) . .
C20 C21 H21 120.5 . .
C20 C21 C22 119.1(3) . .
C22 C21 H21 120.5 . .
C17 C22 H22 119.3 . .
C21 C22 C17 121.4(3) . .
C21 C22 H22 119.3 . .
C24 C23 C4 120.5(3) . .
C28 C23 C4 121.3(3) . .
C28 C23 C24 118.2(3) . .
C23 C24 H24 119.4 . .
C25 C24 C23 121.1(3) . .
C25 C24 H24 119.4 . .
C24 C25 H25 120.4 . .
C26 C25 C24 119.2(3) . .
C26 C25 H25 120.4 . .
C25 C26 Br4 119.9(2) . .
C25 C26 C27 121.2(3) . .
C27 C26 Br4 119.0(3) . .
C26 C27 H27 120.4 . .
C28 C27 C26 119.1(3) . .
C28 C27 H27 120.4 . .
C23 C28 H28 119.4 . .
C27 C28 C23 121.1(3) . .
C27 C28 H28 119.4 . .
N1 C29 H29A 108.6 . .
N1 C29 H29B 108.6 . .
N1 C29 C30 114.5(2) . .
H29A C29 H29B 107.6 . .
C30 C29 H29A 108.6 . .
C30 C29 H29B 108.6 . .
C29 C30 H30A 109.4 . .
C29 C30 H30B 109.4 . .
H30A C30 H30B 108.0 . .
C31 C30 C29 111.2(3) . .
C31 C30 H30A 109.4 . .
C31 C30 H30B 109.4 . .
C30 C31 H31A 108.7 . .
C30 C31 H31B 108.7 . .
H31A C31 H31B 107.6 . .
C32 C31 C30 114.3(3) . .
C32 C31 H31A 108.7 . .
C32 C31 H31B 108.7 . .
C31 C32 H32A 109.5 . .
C31 C32 H32B 109.5 . .
C31 C32 H32C 109.5 . .
H32A C32 H32B 109.5 . .
H32A C32 H32C 109.5 . .
H32B C32 H32C 109.5 . .
N1 C33 H33A 108.7 . .
N1 C33 H33B 108.7 . .
H33A C33 H33B 107.6 . .
C34 C33 N1 114.2(2) . .
C34 C33 H33A 108.7 . .
C34 C33 H33B 108.7 . .
C33 C34 H34A 109.2 . .
C33 C34 H34B 109.2 . .
C33 C34 C35 112.2(3) . .
H34A C34 H34B 107.9 . .
C35 C34 H34A 109.2 . .
C35 C34 H34B 109.2 . .
C34 C35 H35A 109.6 . .
C34 C35 H35B 109.6 . .
H35A C35 H35B 108.1 . .
C36 C35 C34 110.5(3) . .
C36 C35 H35A 109.6 . .
C36 C35 H35B 109.6 . .
C35 C36 H36A 109.5 . .
C35 C36 H36B 109.5 . .
C35 C36 H36C 109.5 . .
H36A C36 H36B 109.5 . .
H36A C36 H36C 109.5 . .
H36B C36 H36C 109.5 . .
N1 C37 H37A 108.3 . .
N1 C37 H37B 108.3 . .
N1 C37 C38 116.1(2) . .
H37A C37 H37B 107.4 . .
C38 C37 H37A 108.3 . .
C38 C37 H37B 108.3 . .
C37 C38 H38A 109.7 . .
C37 C38 H38B 109.7 . .
C37 C38 C39 110.0(3) . .
H38A C38 H38B 108.2 . .
C39 C38 H38A 109.7 . .
C39 C38 H38B 109.7 . .
C38 C39 H39A 109.1 . .
C38 C39 H39B 109.1 . .
H39A C39 H39B 107.8 . .
C40 C39 C38 112.6(3) . .
C40 C39 H39A 109.1 . .
C40 C39 H39B 109.1 . .
C39 C40 H40A 109.5 . .
C39 C40 H40B 109.5 . .
C39 C40 H40C 109.5 . .
H40A C40 H40B 109.5 . .
H40A C40 H40C 109.5 . .
H40B C40 H40C 109.5 . .
N1 C41 H41A 108.5 . .
N1 C41 H41B 108.5 . .
N1 C41 C42 115.1(2) . .
H41A C41 H41B 107.5 . .
C42 C41 H41A 108.5 . .
C42 C41 H41B 108.5 . .
C41 C42 H42A 109.4 . .
C41 C42 H42B 109.4 . .
H42A C42 H42B 108.0 . .
C43 C42 C41 111.1(3) . .
C43 C42 H42A 109.4 . .
C43 C42 H42B 109.4 . .
C42 C43 H43A 109.1 . .
C42 C43 H43B 109.1 . .
C42 C43 C44 112.5(3) . .
H43A C43 H43B 107.8 . .
C44 C43 H43A 109.1 . .
C44 C43 H43B 109.1 . .
C43 C44 H44A 109.5 . .
C43 C44 H44B 109.5 . .
C43 C44 H44C 109.5 . .
H44A C44 H44B 109.5 . .
H44A C44 H44C 109.5 . .
H44B C44 H44C 109.5 . .

loop_
_geom_bond_atom_site_label_1
_geom_bond_atom_site_label_2
_geom_bond_distance
_geom_bond_site_symmetry_2
Br1 C8 1.908(3) .
Br2 C14 1.899(3) .
Br3 C20 1.905(3) .
Br4 C26 1.898(3) .
Co1 S1 2.1389(7) .
Co1 S1 2.1390(7) 2_656
Co1 S2 2.1321(8) 2_656
Co1 S2 2.1322(8) .
Co2 S3 2.1228(8) 2_677
Co2 S3 2.1227(8) .
Co2 S4 2.1371(9) .
Co2 S4 2.1371(9) 2_677
S1 C1 1.729(3) .
S2 C2 1.733(3) .
S3 C3 1.735(3) .
S4 C4 1.732(3) .
O1S C1S 1.428(5) .
O1S C4S 1.436(5) .
O2S C5S 1.553(10) .
O2S C6S 1.573(8) 2_667
O2S C7S 1.703(10) 2_667
O2S C7S 1.450(12) .
N1 C29 1.518(4) .
N1 C33 1.525(4) .
N1 C37 1.518(4) .
N1 C41 1.524(4) .
C1 C2 1.373(4) .
C1 C5 1.486(4) .
C1S H1SA 0.9900 .
C1S H1SB 0.9900 .
C1S C2S 1.513(5) .
C2 C11 1.478(4) .
C2S H2SA 0.9900 .
C2S H2SB 0.9900 .
C2S C3S 1.518(5) .
C3 C4 1.381(5) .
C3 C17 1.482(4) .
C3S H3SA 0.9900 .
C3S H3SB 0.9900 .
C3S C4S 1.503(5) .
C4 C23 1.481(5) .
C4S H4SA 0.9900 .
C4S H4SB 0.9900 .
C5 C6 1.395(4) .
C5 C10 1.394(4) .
C5S C6S 1.390(11) .
C5S C7S 0.688(8) .
C5S C8S 1.728(14) .
C6 H6 0.9500 .
C6 C7 1.385(4) .
C6S O2S 1.573(8) 2_667
C6S C7S 1.169(10) .
C6S C8S 1.200(12) 2_667
C7 H7 0.9500 .
C7 C8 1.384(4) .
C7S O2S 1.703(10) 2_667
C7S C7S 1.875(16) 2_667
C7S C8S 1.483(14) 2_667
C7S C8S 1.464(13) .
C8 C9 1.373(5) .
C8S C6S 1.200(12) 2_667
C8S C7S 1.483(14) 2_667
C9 H9 0.9500 .
C9 C10 1.393(4) .
C10 H10 0.9500 .
C11 C12 1.400(4) .
C11 C16 1.394(4) .
C12 H12 0.9500 .
C12 C13 1.385(5) .
C13 H13 0.9500 .
C13 C14 1.378(5) .
C14 C15 1.380(5) .
C15 H15 0.9500 .
C15 C16 1.385(4) .
C16 H16 0.9500 .
C17 C18 1.396(5) .
C17 C22 1.401(5) .
C18 H18 0.9500 .
C18 C19 1.383(5) .
C19 H19 0.9500 .
C19 C20 1.377(5) .
C20 C21 1.375(5) .
C21 H21 0.9500 .
C21 C22 1.386(5) .
C22 H22 0.9500 .
C23 C24 1.400(4) .
C23 C28 1.399(5) .
C24 H24 0.9500 .
C24 C25 1.385(5) .
C25 H25 0.9500 .
C25 C26 1.383(5) .
C26 C27 1.388(5) .
C27 H27 0.9500 .
C27 C28 1.383(5) .
C28 H28 0.9500 .
C29 H29A 0.9900 .
C29 H29B 0.9900 .
C29 C30 1.525(4) .
C30 H30A 0.9900 .
C30 H30B 0.9900 .
C30 C31 1.524(5) .
C31 H31A 0.9900 .
C31 H31B 0.9900 .
C31 C32 1.505(6) .
C32 H32A 0.9800 .
C32 H32B 0.9800 .
C32 H32C 0.9800 .
C33 H33A 0.9900 .
C33 H33B 0.9900 .
C33 C34 1.520(5) .
C34 H34A 0.9900 .
C34 H34B 0.9900 .
C34 C35 1.527(4) .
C35 H35A 0.9900 .
C35 H35B 0.9900 .
C35 C36 1.517(5) .
C36 H36A 0.9800 .
C36 H36B 0.9800 .
C36 H36C 0.9800 .
C37 H37A 0.9900 .
C37 H37B 0.9900 .
C37 C38 1.523(4) .
C38 H38A 0.9900 .
C38 H38B 0.9900 .
C38 C39 1.532(5) .
C39 H39A 0.9900 .
C39 H39B 0.9900 .
C39 C40 1.519(5) .
C40 H40A 0.9800 .
C40 H40B 0.9800 .
C40 H40C 0.9800 .
C41 H41A 0.9900 .
C41 H41B 0.9900 .
C41 C42 1.527(5) .
C42 H42A 0.9900 .
C42 H42B 0.9900 .
C42 C43 1.513(5) .
C43 H43A 0.9900 .
C43 H43B 0.9900 .
C43 C44 1.519(5) .
C44 H44A 0.9800 .
C44 H44B 0.9800 .
C44 H44C 0.9800 .

loop_
_geom_torsion_atom_site_label_1
_geom_torsion_atom_site_label_2
_geom_torsion_atom_site_label_3
_geom_torsion_atom_site_label_4
_geom_torsion
_geom_torsion_site_symmetry_1
_geom_torsion_site_symmetry_4
Br1 C8 C9 C10 -179.4(2) . .
Br2 C14 C15 C16 -179.6(2) . .
Br3 C20 C21 C22 177.9(2) . .
Br4 C26 C27 C28 -179.5(2) . .
Co1 S1 C1 C2 0.7(3) . .
Co1 S1 C1 C5 -178.44(19) . .
Co1 S2 C2 C1 1.2(3) . .
Co1 S2 C2 C11 -175.86(19) . .
Co2 S3 C3 C4 4.9(3) . .
Co2 S3 C3 C17 -169.17(19) . .
Co2 S4 C4 C3 1.8(3) . .
Co2 S4 C4 C23 -175.9(2) . .
S1 Co1 S1 C1 -78(10) 2_656 .
S1 Co1 S2 C2 -0.59(10) . .
S1 Co1 S2 C2 179.40(10) 2_656 .
S1 C1 C2 S2 -1.2(3) . .
S1 C1 C2 C11 175.5(2) . .
S1 C1 C5 C6 -52.4(3) . .
S1 C1 C5 C10 125.6(3) . .
S2 Co1 S1 C1 0.07(10) . .
S2 Co1 S1 C1 -179.93(10) 2_656 .
S2 Co1 S2 C2 178(15) 2_656 .
S2 C2 C11 C12 134.2(2) . .
S2 C2 C11 C16 -42.9(3) . .
S3 Co2 S3 C3 101(11) 2_677 .
S3 Co2 S4 C4 0.99(11) . .
S3 Co2 S4 C4 -179.01(11) 2_677 .
S3 C3 C4 S4 -4.5(3) . .
S3 C3 C4 C23 173.0(2) . .
S3 C3 C17 C18 -39.1(4) . .
S3 C3 C17 C22 134.6(3) . .
S4 Co2 S3 C3 177.13(10) 2_677 .
S4 Co2 S3 C3 -2.87(10) . .
S4 Co2 S4 C4 31(66) 2_677 .
S4 C4 C23 C24 134.8(3) . .
S4 C4 C23 C28 -44.7(4) . .
O1S C1S C2S C3S -31.2(4) . .
O2S C5S C6S O2S 38.8(8) . 2_667
O2S C5S C6S C7S 44.2(11) . .
O2S C5S C6S C8S 26.2(10) . 2_667
O2S C5S C7S O2S -124(3) . 2_667
O2S C5S C7S C6S -135.7(9) . .
O2S C5S C7S C7S -28.6(17) . 2_667
O2S C5S C7S C8S -113(2) . 2_667
O2S C5S C7S C8S 10.7(7) . .
O2S C5S C8S C6S -129(4) . 2_667
O2S C5S C8S C7S -108(2) . 2_667
O2S C5S C8S C7S -139(3) . .
O2S C6S C7S O2S 88.0(10) 2_667 .
O2S C6S C7S C5S 174.6(13) 2_667 .
O2S C6S C7S C7S 33.0(6) 2_667 2_667
O2S C6S C7S C8S 12.3(7) 2_667 2_667
O2S C6S C7S C8S 61.6(13) 2_667 .
O2S C7S C8S C5S 163.0(14) 2_667 .
O2S C7S C8S C5S 35(2) . .
O2S C7S C8S C6S -10.2(12) 2_667 2_667
O2S C7S C8S C6S -138(3) . 2_667
O2S C7S C8S C7S -113(2) . 2_667
O2S C7S C8S C7S 14.7(5) 2_667 2_667
N1 C29 C30 C31 173.5(3) . .
N1 C33 C34 C35 -167.2(3) . .
N1 C37 C38 C39 -154.4(3) . .
N1 C41 C42 C43 -162.0(3) . .
C1 C2 C11 C12 -42.6(4) . .
C1 C2 C11 C16 140.3(3) . .
C1 C5 C6 C7 178.1(3) . .
C1 C5 C10 C9 -177.4(3) . .
C1S O1S C4S C3S 7.9(4) . .
C1S C2S C3S C4S 34.8(4) . .
C2 C1 C5 C6 128.5(3) . .
C2 C1 C5 C10 -53.5(4) . .
C2 C11 C12 C13 -177.2(3) . .
C2 C11 C16 C15 177.3(3) . .
C2S C3S C4S O1S -27.1(4) . .
C3 C4 C23 C24 -42.6(4) . .
C3 C4 C23 C28 137.8(3) . .
C3 C17 C18 C19 172.6(3) . .
C3 C17 C22 C21 -172.7(3) . .
C4 C3 C17 C18 147.5(3) . .
C4 C3 C17 C22 -38.9(5) . .
C4 C23 C24 C25 179.1(3) . .
C4 C23 C28 C27 -177.3(3) . .
C4S O1S C1S C2S 14.9(4) . .
C5 C1 C2 S2 177.8(2) . .
C5 C1 C2 C11 -5.5(5) . .
C5 C6 C7 C8 -0.2(5) . .
C5S O2S C7S O2S 159.2(14) . 2_667
C5S O2S C7S C6S 89.8(14) . .
C5S O2S C7S C7S 159.2(14) . 2_667
C5S O2S C7S C8S -145(2) . .
C5S O2S C7S C8S 143.3(15) . 2_667
C5S C6S C7S O2S -86.6(14) . .
C5S C6S C7S O2S -174.6(13) . 2_667
C5S C6S C7S C7S -141.6(16) . 2_667
C5S C6S C7S C8S -113.0(19) . .
C5S C6S C7S C8S -162.3(15) . 2_667
C5S C7S C8S C6S -173.2(15) . 2_667
C5S C7S C8S C7S -148.4(15) . 2_667
C6 C5 C10 C9 0.6(4) . .
C6 C7 C8 Br1 179.9(2) . .
C6 C7 C8 C9 -0.2(5) . .
C6S O2S C5S C6S -50.1(11) 2_667 .
C6S O2S C5S C7S -11.1(14) 2_667 .
C6S O2S C5S C8S 24.6(19) 2_667 .
C6S O2S C7S O2S -29.7(6) 2_667 2_667
C6S O2S C7S C5S 171.1(11) 2_667 .
C6S O2S C7S C6S -99.1(10) 2_667 .
C6S O2S C7S C7S -29.7(6) 2_667 2_667
C6S O2S C7S C8S 25.9(19) 2_667 .
C6S O2S C7S C8S -45.6(8) 2_667 2_667
C6S C5S C7S O2S 135.7(9) . .
C6S C5S C7S O2S 12(3) . 2_667
C6S C5S C7S C7S 107(2) . 2_667
C6S C5S C7S C8S 146.4(11) . .
C6S C5S C7S C8S 22.9(18) . 2_667
C6S C5S C8S C6S -19(2) . 2_667
C6S C5S C8S C7S -28.9(11) . .
C6S C5S C8S C7S 2.4(10) . 2_667
C6S C7S C8S C5S 110.8(19) . .
C6S C7S C8S C6S -62.5(18) . 2_667
C6S C7S C8S C7S -37.6(12) . 2_667
C7 C8 C9 C10 0.7(5) . .
C7S O2S C5S C6S -39.0(10) . .
C7S O2S C5S C6S -19.0(7) 2_667 .
C7S O2S C5S C7S 19.9(13) 2_667 .
C7S O2S C5S C8S 56(2) 2_667 .
C7S O2S C5S C8S 36(2) . .
C7S O2S C7S O2S -0.003(1) 2_667 2_667
C7S O2S C7S C5S -159.2(14) 2_667 .
C7S O2S C7S C6S -69.4(10) 2_667 .
C7S O2S C7S C8S -15.9(5) 2_667 2_667
C7S O2S C7S C8S 56(2) 2_667 .
C7S C5S C6S O2S -5.4(13) . 2_667
C7S C5S C6S C8S -18.0(15) . 2_667
C7S C5S C8S C6S 10(2) . 2_667
C7S C5S C8S C7S 31.4(16) . 2_667
C7S C7S C8S C5S 148.4(15) 2_667 .
C7S C7S C8S C6S -24.9(9) 2_667 2_667
C8 C9 C10 C5 -0.9(5) . .
C8S C5S C6S O2S 23.3(8) . 2_667
C8S C5S C6S C7S 28.7(10) . .
C8S C5S C6S C8S 10.7(12) . 2_667
C8S C5S C7S O2S -10.7(7) . .
C8S C5S C7S O2S -135(3) . 2_667
C8S C5S C7S C6S -146.4(11) . .
C8S C5S C7S C7S -39.3(17) . 2_667
C8S C5S C7S C8S -124(2) . 2_667
C8S C6S C7S O2S 75.7(12) 2_667 .
C8S C6S C7S O2S -12.3(7) 2_667 2_667
C8S C6S C7S C5S 162.3(15) 2_667 .
C8S C6S C7S C7S 20.7(8) 2_667 2_667
C8S C6S C7S C8S 49.3(15) 2_667 .
C8S C7S C8S C5S 148.4(15) 2_667 .
C8S C7S C8S C6S -24.9(9) 2_667 2_667
C8S C7S C8S C7S -0.002(1) 2_667 2_667
C10 C5 C6 C7 0.0(5) . .
C11 C12 C13 C14 -0.1(4) . .
C12 C11 C16 C15 0.1(4) . .
C12 C13 C14 Br2 179.6(2) . .
C12 C13 C14 C15 0.3(5) . .
C13 C14 C15 C16 -0.3(5) . .
C14 C15 C16 C11 0.1(4) . .
C16 C11 C12 C13 -0.1(4) . .
C17 C3 C4 S4 168.8(2) . .
C17 C3 C4 C23 -13.8(5) . .
C17 C18 C19 C20 0.0(5) . .
C18 C17 C22 C21 1.2(5) . .
C18 C19 C20 Br3 -177.9(2) . .
C18 C19 C20 C21 1.2(5) . .
C19 C20 C21 C22 -1.2(5) . .
C20 C21 C22 C17 0.0(5) . .
C22 C17 C18 C19 -1.2(5) . .
C23 C24 C25 C26 -0.9(5) . .
C24 C23 C28 C27 3.1(4) . .
C24 C25 C26 Br4 -178.7(2) . .
C24 C25 C26 C27 1.4(5) . .
C25 C26 C27 C28 0.3(5) . .
C26 C27 C28 C23 -2.6(5) . .
C28 C23 C24 C25 -1.4(4) . .
C29 N1 C33 C34 66.2(3) . .
C29 N1 C37 C38 -172.6(3) . .
C29 N1 C41 C42 -48.3(3) . .
C29 C30 C31 C32 -72.3(4) . .
C33 N1 C29 C30 59.6(3) . .
C33 N1 C37 C38 -51.9(4) . .
C33 N1 C41 C42 -169.4(3) . .
C33 C34 C35 C36 -168.5(3) . .
C37 N1 C29 C30 -179.6(3) . .
C37 N1 C33 C34 -52.1(3) . .
C37 N1 C41 C42 69.5(3) . .
C37 C38 C39 C40 74.6(4) . .
C41 N1 C29 C30 -59.7(3) . .
C41 N1 C33 C34 -172.8(3) . .
C41 N1 C37 C38 67.2(3) . .
C41 C42 C43 C44 -172.6(3) . .
